data_7016951
loop_
_publ_author_name
'Hirtenlehner, Christa'
'Krims, Charlotte'
'H\"olbling, Johanna'
'List, Manuela'
'Zabel, Manfred'
'Fleck, Michel'
'Berger, Raphael J. F.'
'Schoefberger, Wolfgang'
'Monkowius, Uwe'

_publ_section_title
;
 Syntheses, crystal structures, reactivity, and photochemistry of
 gold(iii) bromides bearing N-heterocyclic carbenes.
;
_journal_issue 38
_journal_name_full 'Dalton transactions (Cambridge, England : 2003)'
_journal_page_first 9899
_journal_page_last 9910
_journal_paper_doi 10.1039/c1dt11175b
_journal_volume 40
_journal_year 2011
_chemical_compound_source 'see text'
_chemical_formula_moiety 'C11 H12 Au Br I2 N2'
_chemical_formula_sum 'C11 H12 Au Br I2 N2'
_chemical_formula_weight 702.90
_chemical_name_systematic ?
_space_group_IT_number 2
_symmetry_cell_setting triclinic
_symmetry_Int_Tables_number 2
_symmetry_space_group_name_Hall '-P 1'
_symmetry_space_group_name_H-M 'P -1'
_atom_sites_solution_hydrogens geom
_atom_sites_solution_primary direct
_atom_sites_solution_secondary difmap
_cell_angle_alpha 94.813(14)
_cell_angle_beta 98.104(14)
_cell_angle_gamma 105.834(13)
_cell_formula_units_Z 2
_cell_length_a 8.4370(10)
_cell_length_b 8.7674(10)
_cell_length_c 11.3565(14)
_cell_measurement_reflns_used 6239
_cell_measurement_temperature 123
_cell_measurement_theta_max 25.89
_cell_measurement_theta_min 2.55
_cell_volume 793.47(18)
_computing_cell_refinement 'STOE (1998)'
_computing_data_collection 'STOE (1998)'
_computing_data_reduction 'STOE (1998)'
_computing_molecular_graphics 'PLATON (Spek, 1990)'
_computing_publication_material 'PLATON (Spek, 2003)'
_computing_structure_refinement 'SHELXL-97 (Sheldrick, 1997)'
_computing_structure_solution 'SIR-97 (Altomare, 1999)'
_diffrn_ambient_temperature 123(1)
_diffrn_measured_fraction_theta_full 0.930
_diffrn_measured_fraction_theta_max 0.930
_diffrn_measurement_device_type 'STOE-IPDS diffractometer'
_diffrn_measurement_method rotation
_diffrn_radiation_monochromator graphite
_diffrn_radiation_source 'fine-focus sealed tube'
_diffrn_radiation_type 'Mo K\a'
_diffrn_radiation_wavelength 0.71073
_diffrn_reflns_av_R_equivalents 0.0370
_diffrn_reflns_av_sigmaI/netI 0.0475
_diffrn_reflns_limit_h_max 10
_diffrn_reflns_limit_h_min -10
_diffrn_reflns_limit_k_max 10
_diffrn_reflns_limit_k_min -10
_diffrn_reflns_limit_l_max 13
_diffrn_reflns_limit_l_min -13
_diffrn_reflns_number 6071
_diffrn_reflns_reduction_process
;
;
_diffrn_reflns_theta_full 25.89
_diffrn_reflns_theta_max 25.89
_diffrn_reflns_theta_min 2.55
_diffrn_standards_decay_% 0
_diffrn_standards_interval_count 0
_diffrn_standards_interval_time 0
_diffrn_standards_number 0
_exptl_absorpt_coefficient_mu 15.661
_exptl_absorpt_correction_T_max 0.1547
_exptl_absorpt_correction_T_min 0.0839
_exptl_absorpt_correction_type analytical
_exptl_absorpt_process_details 'analytical from crystal shape (X-SHAPE, X-RED. STOE, 1996)'
_exptl_crystal_colour 'red to brown'
_exptl_crystal_density_diffrn 2.942
_exptl_crystal_density_method 'Not Measured'
_exptl_crystal_description prism
_exptl_crystal_F_000 624
_exptl_crystal_size_max 0.200
_exptl_crystal_size_mid 0.200
_exptl_crystal_size_min 0.180
_refine_diff_density_max 1.981
_refine_diff_density_min -0.860
_refine_diff_density_rms 0.258
_refine_ls_extinction_method none
_refine_ls_goodness_of_fit_ref 0.852
_refine_ls_hydrogen_treatment constr
_refine_ls_matrix_type full
_refine_ls_number_parameters 155
_refine_ls_number_reflns 2870
_refine_ls_number_restraints 0
_refine_ls_restrained_S_all 0.852
_refine_ls_R_factor_all 0.0382
_refine_ls_R_factor_gt 0.0298
_refine_ls_shift/su_max 0.000
_refine_ls_shift/su_mean 0.000
_refine_ls_structure_factor_coef Fsqd
_refine_ls_weighting_details 'calc w=1/[\s^2^(Fo^2^)+(0.0523P)^2^] where P=(Fo^2^+2Fc^2^)/3'
_refine_ls_weighting_scheme calc
_refine_ls_wR_factor_gt 0.0744
_refine_ls_wR_factor_ref 0.0764
_reflns_number_gt 2228
_reflns_number_total 2870
_reflns_threshold_expression I>2\s(I)
_cod_data_source_file c1dt11175b.txt
_cod_data_source_block complex5
_cod_depositor_comments
;
The following automatic conversions were performed:

'_symmetry_cell_setting' value 'Triclinic' changed to 'triclinic'
according to /home/saulius/struct/CIF-dictionaries/cif_core.dic
dictionary named 'cif_core.dic' version 2.4.1 from 2010-06-29.

Automatic conversion script
Id: cif_fix_values 1715 2011-07-08 13:25:40Z adriana 
;
_cod_database_code 7016951

loop_
_symmetry_equiv_pos_site_id
_symmetry_equiv_pos_as_xyz
1 x,y,z
2 -x,-y,-z

loop_
_atom_site_aniso_label
_atom_site_aniso_U_11
_atom_site_aniso_U_22
_atom_site_aniso_U_33
_atom_site_aniso_U_23
_atom_site_aniso_U_13
_atom_site_aniso_U_12
Au1 0.0240(2) 0.0252(2) 0.0282(2) 0.0067(1) 0.0073(1) 0.0080(1)
I1 0.0270(3) 0.0276(3) 0.0350(3) 0.0057(2) 0.0084(2) 0.0089(2)
I2 0.0370(3) 0.0287(3) 0.0528(4) 0.0081(3) 0.0114(2) 0.0131(2)
Br1 0.0264(4) 0.0270(4) 0.0417(4) 0.0053(4) 0.0017(3) 0.0076(3)
N1 0.027(3) 0.028(4) 0.033(3) 0.010(3) 0.011(3) 0.004(3)
N2 0.028(3) 0.036(4) 0.035(3) 0.013(3) 0.012(3) 0.014(3)
C1 0.021(4) 0.025(4) 0.035(4) 0.011(3) 0.008(3) 0.010(3)
C2 0.035(4) 0.054(6) 0.030(4) 0.013(4) 0.011(3) 0.009(4)
C3 0.027(4) 0.039(5) 0.037(4) 0.012(4) -0.003(3) 0.006(4)
C4 0.028(4) 0.043(5) 0.040(5) 0.013(4) 0.007(3) 0.012(4)
C5 0.038(4) 0.042(5) 0.036(4) 0.013(4) 0.021(3) 0.016(4)
C6 0.027(4) 0.042(5) 0.027(4) 0.007(4) 0.015(3) 0.014(4)
C7 0.039(5) 0.050(6) 0.030(4) 0.000(4) 0.011(3) 0.015(4)
C8 0.054(6) 0.080(8) 0.022(4) 0.011(5) 0.009(4) 0.029(6)
C9 0.059(6) 0.055(6) 0.033(4) 0.019(5) 0.018(4) 0.037(5)
C10 0.044(5) 0.040(5) 0.037(5) 0.008(4) 0.023(4) 0.007(4)
C11 0.022(3) 0.022(4) 0.022(3) 0.008(3) 0.007(3) 0.008(3)

loop_
_atom_site_label
_atom_site_type_symbol
_atom_site_thermal_displace_type
_atom_site_fract_x
_atom_site_fract_y
_atom_site_fract_z
_atom_site_occupancy
_atom_site_U_iso_or_equiv
_atom_site_calc_flag
_atom_site_refinement_flags
Au1 Au Uani -0.07036(3) 0.34117(4) 0.22166(3) 1.000 0.0251(1) . .
I1 I Uani -0.03899(6) 0.05344(6) 0.18416(4) 1.000 0.0293(2) . .
I2 I Uani -0.12638(7) 0.61960(7) 0.24245(5) 1.000 0.0382(2) . .
Br1 Br Uani 0.22020(9) 0.45051(10) 0.33074(7) 1.000 0.0321(2) . .
N1 N Uani -0.3489(8) 0.2387(8) 0.0125(6) 1.000 0.0292(19) . .
N2 N Uani -0.4460(8) 0.2245(8) 0.1777(6) 1.000 0.0309(19) . .
C1 C Uani -0.3055(9) 0.2577(9) 0.1303(7) 1.000 0.026(2) . .
C2 C Uani -0.2361(11) 0.2678(12) -0.0756(7) 1.000 0.039(3) . .
C3 C Uani -0.5212(10) 0.1886(11) -0.0175(8) 1.000 0.036(3) . .
C4 C Uani -0.5816(10) 0.1784(11) 0.0846(8) 1.000 0.036(3) . .
C5 C Uani -0.4560(11) 0.2300(11) 0.3054(7) 1.000 0.036(3) . .
C6 C Uani -0.3872(9) 0.1075(11) 0.3640(7) 1.000 0.030(3) . .
C7 C Uani -0.2613(11) 0.1524(13) 0.4613(7) 1.000 0.039(3) . .
C8 C Uani -0.2067(13) 0.0333(15) 0.5115(8) 1.000 0.050(4) . .
C9 C Uani -0.2785(12) -0.1213(13) 0.4629(8) 1.000 0.043(3) . .
C10 C Uani -0.4032(11) -0.1536(12) 0.3655(8) 1.000 0.040(3) . .
C11 C Uani -0.4580(8) -0.0431(9) 0.3155(6) 1.000 0.0210(19) . .
H2A H Uiso -0.19410 0.38310 -0.07830 1.000 0.0470 calc R
H2B H Uiso -0.14190 0.22520 -0.05250 1.000 0.0470 calc R
H2C H Uiso -0.29690 0.21480 -0.15490 1.000 0.0470 calc R
H3 H Uiso -0.58470 0.16570 -0.09620 1.000 0.0430 calc R
H4 H Uiso -0.69620 0.14570 0.09240 1.000 0.0430 calc R
H5A H Uiso -0.57430 0.21110 0.31520 1.000 0.0430 calc R
H5B H Uiso -0.39280 0.33810 0.34660 1.000 0.0430 calc R
H7 H Uiso -0.21300 0.26170 0.49330 1.000 0.0470 calc R
H8 H Uiso -0.11970 0.05950 0.57920 1.000 0.0590 calc R
H9 H Uiso -0.24300 -0.20510 0.49570 1.000 0.0510 calc R
H10 H Uiso -0.45340 -0.26200 0.33190 1.000 0.0480 calc R
H11 H Uiso -0.54450 -0.07020 0.24740 1.000 0.0250 calc R

loop_
_atom_type_symbol
_atom_type_description
_atom_type_scat_dispersion_real
_atom_type_scat_dispersion_imag
_atom_type_scat_source
N N 0.0061 0.0033 'International Tables Vol C Tables 4.2.6.8 and 6.1.1.4'
I I -0.4742 1.8119 'International Tables Vol C Tables 4.2.6.8 and 6.1.1.4'
Br Br -0.2901 2.4595 'International Tables Vol C Tables 4.2.6.8 and 6.1.1.4'
Au Au -2.0133 8.8022 'International Tables Vol C Tables 4.2.6.8 and 6.1.1.4'
H H 0.0000 0.0000 'International Tables Vol C Tables 4.2.6.8 and 6.1.1.4'
C C 0.0033 0.0016 'International Tables Vol C Tables 4.2.6.8 and 6.1.1.4'

loop_
_exptl_crystal_face_index_h_
_exptl_crystal_face_index_k
_exptl_crystal_face_index_l
_exptl_crystal_face_perp_dist
1 -4 12 0.0985
-1 8 -2 0.1008
-5 -6 -9 0.0907
-7 3 8 0.1099
1 8 13 0.1113
-14 -7 -4 0.0763
5 0 -9 0.0962
2 -7 2 0.1024
5 -1 1 0.0812
-14 15 8 0.0913
3 -15 -10 0.0933
-12 -13 15 0.0929
6 11 10 0.1034
-1 6 -11 0.1118

loop_
_geom_angle_atom_site_label_1
_geom_angle_atom_site_label_2
_geom_angle_atom_site_label_3
_geom_angle
_geom_angle_publ_flag
I1 Au1 I2 174.49(3) yes
I1 Au1 Br1 92.49(3) yes
I1 Au1 C1 88.7(2) yes
I2 Au1 Br1 92.73(3) yes
I2 Au1 C1 86.1(2) yes
Br1 Au1 C1 178.4(2) yes
C1 N1 C2 126.8(7) yes
C1 N1 C3 109.4(7) yes
C2 N1 C3 123.8(7) yes
C1 N2 C4 108.4(7) yes
C1 N2 C5 126.2(7) yes
C4 N2 C5 125.4(7) yes
Au1 C1 N1 125.7(6) yes
Au1 C1 N2 126.3(6) yes
N1 C1 N2 107.8(7) yes
N1 C3 C4 107.1(8) yes
N2 C4 C3 107.3(8) yes
N2 C5 C6 112.6(7) yes
C5 C6 C7 121.0(9) no
C5 C6 C11 115.5(7) no
C7 C6 C11 123.4(9) no
C6 C7 C8 117.8(10) no
C7 C8 C9 119.4(9) no
C8 C9 C10 118.4(10) no
C9 C10 C11 123.8(9) no
C6 C11 C10 117.3(7) no
N1 C2 H2A 109.00 no
N1 C2 H2B 110.00 no
N1 C2 H2C 109.00 no
H2A C2 H2B 109.00 no
H2A C2 H2C 109.00 no
H2B C2 H2C 109.00 no
N1 C3 H3 126.00 no
C4 C3 H3 126.00 no
N2 C4 H4 126.00 no
C3 C4 H4 126.00 no
N2 C5 H5A 109.00 no
N2 C5 H5B 109.00 no
C6 C5 H5A 109.00 no
C6 C5 H5B 109.00 no
H5A C5 H5B 108.00 no
C6 C7 H7 121.00 no
C8 C7 H7 121.00 no
C7 C8 H8 120.00 no
C9 C8 H8 120.00 no
C8 C9 H9 121.00 no
C10 C9 H9 121.00 no
C9 C10 H10 118.00 no
C11 C10 H10 118.00 no
C6 C11 H11 121.00 no
C10 C11 H11 121.00 no

loop_
_geom_bond_atom_site_label_1
_geom_bond_atom_site_label_2
_geom_bond_distance
_geom_bond_publ_flag
Au1 I1 2.6136(7) yes
Au1 I2 2.6082(8) yes
Au1 Br1 2.4749(9) yes
Au1 C1 2.012(8) yes
N1 C1 1.320(10) yes
N1 C2 1.467(11) yes
N1 C3 1.382(11) yes
N2 C1 1.341(11) yes
N2 C4 1.387(11) yes
N2 C5 1.462(10) yes
C3 C4 1.331(13) no
C5 C6 1.512(13) no
C6 C7 1.368(12) no
C6 C11 1.326(12) no
C7 C8 1.384(16) no
C8 C9 1.357(16) no
C9 C10 1.367(13) no
C10 C11 1.318(12) no
C2 H2A 0.9800 no
C2 H2B 0.9800 no
C2 H2C 0.9800 no
C3 H3 0.9500 no
C4 H4 0.9500 no
C5 H5A 0.9900 no
C5 H5B 0.9900 no
C7 H7 0.9500 no
C8 H8 0.9500 no
C9 H9 0.9500 no
C10 H10 0.9500 no
C11 H11 0.9500 no

loop_
_geom_contact_atom_site_label_1
_geom_contact_atom_site_label_2
_geom_contact_distance
_geom_contact_site_symmetry_2
_geom_contact_publ_flag
Au1 C6 3.570(9) . no
Au1 C7 3.644(9) . no
Au1 H2A 3.5000 . no
Au1 H2B 3.1100 . no
Au1 H5B 3.2400 . no
Au1 H7 3.5200 . no
Au1 H2A 3.4900 2_565 no
I1 I2 3.8052(9) 1_545 no
I1 Br1 3.6769(11) . no
I1 C1 3.261(8) . no
I1 C3 3.861(9) 2_455 no
I2 N2 3.705(7) . no
I2 C1 3.184(8) . no
I2 C10 3.788(10) 1_565 no
I2 I1 3.8052(9) 1_565 no
I2 Br1 3.6799(11) . no
I2 C9 3.823(10) 1_565 no
I2 C2 3.771(9) 2_565 no
I1 H8 3.1900 2_556 no
I1 H2B 3.3100 . no
I1 H4 3.1300 1_655 no
I1 H3 3.2000 2_455 no
I2 H5B 3.2800 . no
I2 H8 3.3200 2_566 no
Br1 I1 3.6769(11) . no
Br1 I2 3.6799(11) . no
Br1 H5A 3.0700 1_655 no
Br1 H10 3.1800 1_665 no
Br1 H7 3.1000 2_566 no
Br1 H9 3.0600 2_556 no
N2 I2 3.705(7) . no
N2 H11 2.7100 . no
C1 I1 3.261(8) . no
C1 I2 3.184(8) . no
C1 C11 3.588(11) . no
C2 I2 3.771(9) 2_565 no
C2 C11 3.508(11) 2_455 no
C3 C11 3.478(11) 2_455 no
C3 I1 3.861(9) 2_455 no
C3 C3 3.471(13) 2_455 no
C4 C11 3.595(12) . no
C6 Au1 3.570(9) . no
C7 Au1 3.644(9) . no
C9 I2 3.823(10) 1_545 no
C10 I2 3.788(10) 1_545 no
C11 C2 3.508(11) 2_455 no
C11 C1 3.588(11) . no
C11 C3 3.478(11) 2_455 no
C11 C4 3.595(12) . no
C2 H11 2.6300 2_455 no
C3 H11 2.9100 2_455 no
C4 H11 3.0300 . no
C9 H5A 3.0300 2_456 no
C10 H3 3.0400 2_455 no
C11 H2C 2.5800 2_455 no
C11 H3 2.7400 2_455 no
H2A Au1 3.5000 . no
H2A Au1 3.4900 2_565 no
H2B Au1 3.1100 . no
H2B I1 3.3100 . no
H2C H3 2.5400 . no
H2C C11 2.5800 2_455 no
H2C H11 1.7200 2_455 no
H3 H2C 2.5400 . no
H3 I1 3.2000 2_455 no
H3 C10 3.0400 2_455 no
H3 C11 2.7400 2_455 no
H3 H11 2.3700 2_455 no
H4 I1 3.1300 1_455 no
H4 H5A 2.5500 . no
H5A Br1 3.0700 1_455 no
H5A H4 2.5500 . no
H5A C9 3.0300 2_456 no
H5B Au1 3.2400 . no
H5B I2 3.2800 . no
H5B H7 2.3600 . no
H7 Au1 3.5200 . no
H7 H5B 2.3600 . no
H7 Br1 3.1000 2_566 no
H8 I1 3.1900 2_556 no
H8 I2 3.3200 2_566 no
H9 Br1 3.0600 2_556 no
H10 Br1 3.1800 1_445 no
H11 N2 2.7100 . no
H11 C4 3.0300 . no
H11 C2 2.6300 2_455 no
H11 C3 2.9100 2_455 no
H11 H2C 1.7200 2_455 no
H11 H3 2.3700 2_455 no

loop_
_geom_torsion_atom_site_label_1
_geom_torsion_atom_site_label_2
_geom_torsion_atom_site_label_3
_geom_torsion_atom_site_label_4
_geom_torsion
_geom_torsion_publ_flag
I1 Au1 C1 N1 -82.9(7) no
I2 Au1 C1 N1 95.4(7) no
I1 Au1 C1 N2 103.1(7) no
I2 Au1 C1 N2 -78.5(7) no
C2 N1 C1 Au1 2.7(12) no
C3 N1 C1 Au1 -176.3(6) no
C2 N1 C1 N2 177.5(8) no
C3 N1 C1 N2 -1.4(9) no
C1 N1 C3 C4 0.3(10) no
C2 N1 C3 C4 -178.6(8) no
C4 N2 C1 Au1 176.7(6) no
C5 N2 C1 N1 179.9(7) no
C5 N2 C1 Au1 -5.3(12) no
C4 N2 C1 N1 1.9(9) no
C1 N2 C5 C6 -64.7(11) no
C1 N2 C4 C3 -1.7(10) no
C5 N2 C4 C3 -179.7(8) no
C4 N2 C5 C6 113.0(9) no
N1 C3 C4 N2 0.8(10) no
N2 C5 C6 C7 123.5(9) no
N2 C5 C6 C11 -57.1(10) no
C5 C6 C7 C8 178.9(8) no
C11 C6 C7 C8 -0.4(14) no
C5 C6 C11 C10 -178.9(8) no
C7 C6 C11 C10 0.5(13) no
C6 C7 C8 C9 0.2(14) no
C7 C8 C9 C10 -0.1(15) no
C8 C9 C10 C11 0.1(15) no
C9 C10 C11 C6 -0.3(14) no
